data_4025691
loop_
_publ_author_name
'Thanikachalam Gunasundari'
'Srinivasan Chandrasekaran'

_publ_contact_author_address
; 
 Department of Organic Chemistry
 Indian Institute of Science
 Bangalore, 560 012
 India
;
_publ_contact_author_email scn@orgchem.iisc.ernet.in
_publ_contact_author_fax '(91) 80 23602423'
_publ_contact_author_name
; 
 'Prof.S.Chandrasekaran'
;
_publ_contact_author_phone '(91) 80 22932404'
_publ_section_title
;
 Enantioselective and Protecting Group-Free Synthesis of
 1-Deoxythionojirimycin, 1-Deoxythiomannojirimycin, and
 1-Deoxythiotalonojirimycin
;
_journal_name_full 'Journal of Organic Chemistry'
_journal_page_first 6685
_journal_page_last 6688
_journal_paper_doi 10.1021/jo1010125
_journal_volume 75
_journal_year 2010
_chemical_absolute_configuration syn
_chemical_compound_source 'see text'
_chemical_formula_moiety 'C6 H12 O4 S'
_chemical_formula_sum 'C6 H12 O4 S'
_chemical_formula_weight 180.22
_chemical_name_systematic
;
1-deoxythiomannojirimycin
;
_space_group_IT_number 4
_symmetry_cell_setting monoclinic
_symmetry_Int_Tables_number 4
_symmetry_space_group_name_Hall 'P 2yb'
_symmetry_space_group_name_H-M 'P 1 21 1'
_atom_sites_solution_hydrogens geom
_atom_sites_solution_primary direct
_atom_sites_solution_secondary difmap
_audit_creation_date 'Apr 13 23:46:29 2010'
_audit_creation_method 'PLATON <TABLE ACC> option'
_cell_angle_alpha 90.00
_cell_angle_beta 94.020(3)
_cell_angle_gamma 90.00
_cell_formula_units_Z 2
_cell_length_a 4.8443(10)
_cell_length_b 8.1458(17)
_cell_length_c 9.669(2)
_cell_measurement_reflns_used 3574
_cell_measurement_temperature 273(2)
_cell_measurement_theta_max 28.02
_cell_measurement_theta_min 3.27
_cell_volume 380.61(14)
_computing_cell_refinement 'Bruker SMART'
_computing_data_collection 'Bruker SMART'
_computing_data_reduction 'Bruker SAINT'
_computing_molecular_graphics 'Bruker SHELXTL'
_computing_publication_material 'Bruker SHELXTL'
_computing_structure_refinement 'Bruker SHELXTL'
_computing_structure_solution 'Bruker SHELXTL'
_diffrn_ambient_temperature 273(2)
_diffrn_measured_fraction_theta_full 0.996
_diffrn_measured_fraction_theta_max 0.996
_diffrn_measurement_device_type 'CCD area detector'
_diffrn_measurement_method 'phi and omega scans'
_diffrn_radiation_monochromator graphite
_diffrn_radiation_probe x-ray
_diffrn_radiation_source 'fine-focus sealed tube'
_diffrn_radiation_type MoK\a
_diffrn_radiation_wavelength 0.71073
_diffrn_reflns_av_R_equivalents 0.0111
_diffrn_reflns_av_sigmaI/netI 0.0140
_diffrn_reflns_limit_h_max 5
_diffrn_reflns_limit_h_min -5
_diffrn_reflns_limit_k_max 10
_diffrn_reflns_limit_k_min -10
_diffrn_reflns_limit_l_max 11
_diffrn_reflns_limit_l_min -11
_diffrn_reflns_number 3799
_diffrn_reflns_reduction_process
;
 ?
;
_diffrn_reflns_theta_full 25.99
_diffrn_reflns_theta_max 25.99
_diffrn_reflns_theta_min 2.11
_exptl_absorpt_coefficient_mu 0.388
_exptl_absorpt_correction_T_max 0.9405
_exptl_absorpt_correction_T_min 0.9058
_exptl_absorpt_correction_type multi-scan
_exptl_absorpt_process_details '(SADABS; Sheldrick, 1996)'
_exptl_crystal_colour ' colorless'
_exptl_crystal_density_diffrn 1.573
_exptl_crystal_density_method 'Not Measured'
_exptl_crystal_description ' block'
_exptl_crystal_F_000 192
_exptl_crystal_size_max 0.26
_exptl_crystal_size_mid 0.21
_exptl_crystal_size_min 0.16
_refine_diff_density_max 0.321
_refine_diff_density_min -0.350
_refine_diff_density_rms 0.120
_refine_ls_abs_structure_details 'Flack H D (1983), Acta Cryst. A39, 876-881'
_refine_ls_abs_structure_Flack 0.00(12)
_refine_ls_extinction_method ' none'
_refine_ls_goodness_of_fit_ref 1.171
_refine_ls_hydrogen_treatment constr
_refine_ls_matrix_type full
_refine_ls_number_parameters 104
_refine_ls_number_reflns 1456
_refine_ls_number_restraints 1
_refine_ls_restrained_S_all 1.170
_refine_ls_R_factor_all 0.0248
_refine_ls_R_factor_gt 0.0247
_refine_ls_shift/su_max 0.000
_refine_ls_shift/su_mean 0.000
_refine_ls_structure_factor_coef Fsqd
_refine_ls_weighting_details 'calc w=1/[\s^2^(Fo^2^)+(0.1536P)^2^+0.0000P] where P=(Fo^2^+2Fc^2^)/3'
_refine_ls_weighting_scheme calc
_refine_ls_wR_factor_gt 0.0701
_refine_ls_wR_factor_ref 0.0703
_reflns_number_gt 1456
_reflns_number_total 1469
_reflns_threshold_expression >2sigma(I)
_cod_data_source_file jo1010125_si_002.cif
_cod_data_source_block tgsc272_0m
_cod_depositor_comments
;
The following automatic conversions were performed:

'_symmetry_cell_setting' value 'Monoclinic' changed to 'monoclinic'
according to the built-in table from CIF Core dictionary named
'cif_core.dic' version 2.4.1 from
2010-06-29.

'_atom_sites_solution_hydrogens' value ' geom' changed
to 'geom' according to the built-in table from CIF Core dictionary
named 'cif_core.dic' version 2.4.1 from
2010-06-29.

'_atom_sites_solution_primary' value ' direct' changed
to 'direct' according to the built-in table from CIF Core dictionary
named 'cif_core.dic' version 2.4.1 from
2010-06-29.

'_atom_sites_solution_secondary' value ' difmap' changed
to 'difmap' according to the built-in table from CIF Core dictionary
named 'cif_core.dic' version 2.4.1 from
2010-06-29.

'_refine_ls_hydrogen_treatment' value ' constr' changed
to 'constr' according to the built-in table from CIF Core dictionary
named 'cif_core.dic' version 2.4.1 from
2010-06-29.

'_refine_ls_weighting_scheme' value ' calc' changed to
'calc' according to the built-in table from CIF Core dictionary named
'cif_core.dic' version 2.4.1 from 2010-06-29.

Automatic conversion script
Id: cif_fix_values 1646 2011-03-28 12:23:43Z adriana 
;
_cod_original_cell_volume 380.59(14)
_cod_database_code 4025691

loop_
_symmetry_equiv_pos_as_xyz
'x, y, z'
'-x, y+1/2, -z'

loop_
_atom_site_label
_atom_site_type_symbol
_atom_site_fract_x
_atom_site_fract_y
_atom_site_fract_z
_atom_site_U_iso_or_equiv
_atom_site_adp_type
_atom_site_occupancy
_atom_site_symmetry_multiplicity
_atom_site_calc_flag
_atom_site_refinement_flags
_atom_site_disorder_assembly
_atom_site_disorder_group
O3 O 0.7479(2) -0.19779(15) 0.52557(12) 0.0301(3) Uani 1 1 d . . .
H3 H 0.8826 -0.2485 0.5014 0.045 Uiso 1 1 calc R . .
S1 S 0.64719(9) 0.08194(5) 0.91720(4) 0.03486(12) Uani 1 1 d . . .
O4 O 0.4587(2) -0.24188(15) 0.75515(15) 0.0329(3) Uani 1 1 d . . .
H4 H 0.4300 -0.3320 0.7891 0.049 Uiso 1 1 calc R . .
O1 O 0.4232(3) 0.38598(17) 0.74915(16) 0.0415(3) Uani 1 1 d . . .
H1 H 0.3547 0.3784 0.6694 0.062 Uiso 1 1 calc R . .
C2 C 0.6911(3) 0.06473(18) 0.63645(14) 0.0222(3) Uani 1 1 d . . .
H2 H 0.4890 0.0542 0.6293 0.027 Uiso 1 1 calc R . .
O2 O 0.7821(2) 0.13669(15) 0.51245(12) 0.0313(3) Uani 1 1 d . . .
H2A H 0.6506 0.1806 0.4691 0.047 Uiso 1 1 calc R . .
C4 C 0.7471(3) -0.20376(18) 0.77456(16) 0.0240(3) Uani 1 1 d . . .
H4A H 0.8508 -0.3071 0.7765 0.029 Uiso 1 1 calc R . .
C3 C 0.8251(3) -0.10559(16) 0.64872(16) 0.0218(3) Uani 1 1 d . . .
H3A H 1.0265 -0.0915 0.6550 0.026 Uiso 1 1 calc R . .
C1 C 0.7838(3) 0.16891(18) 0.76289(16) 0.0253(3) Uani 1 1 d . . .
H1A H 0.9860 0.1616 0.7750 0.030 Uiso 1 1 calc R . .
C6 C 0.7092(4) 0.3511(2) 0.7519(2) 0.0354(4) Uani 1 1 d . . .
H6A H 0.8019 0.4083 0.8299 0.042 Uiso 1 1 calc R . .
H6B H 0.7806 0.3947 0.6681 0.042 Uiso 1 1 calc R . .
C5 C 0.8197(3) -0.1140(2) 0.90955(17) 0.0293(3) Uani 1 1 d . . .
H5A H 1.0183 -0.0969 0.9200 0.035 Uiso 1 1 calc R . .
H5B H 0.7686 -0.1817 0.9862 0.035 Uiso 1 1 calc R . .

loop_
_atom_site_aniso_label
_atom_site_aniso_U_11
_atom_site_aniso_U_22
_atom_site_aniso_U_33
_atom_site_aniso_U_23
_atom_site_aniso_U_13
_atom_site_aniso_U_12
O3 0.0328(6) 0.0297(6) 0.0271(5) -0.0100(4) -0.0019(4) 0.0039(4)
S1 0.0494(2) 0.02899(19) 0.02714(18) -0.00408(16) 0.00937(15) 0.00249(18)
O4 0.0288(5) 0.0279(6) 0.0413(7) 0.0085(5) -0.0008(5) -0.0073(4)
O1 0.0507(8) 0.0389(7) 0.0339(7) -0.0063(6) -0.0031(6) 0.0164(6)
C2 0.0229(6) 0.0200(7) 0.0236(6) 0.0016(6) 0.0013(4) 0.0001(5)
O2 0.0327(5) 0.0349(6) 0.0262(5) 0.0117(4) 0.0002(4) -0.0008(4)
C4 0.0248(7) 0.0192(6) 0.0274(8) 0.0030(5) -0.0026(5) 0.0009(6)
C3 0.0213(6) 0.0206(6) 0.0231(6) -0.0040(5) -0.0007(5) 0.0017(5)
C1 0.0285(7) 0.0192(7) 0.0278(7) 0.0000(6) -0.0010(5) -0.0001(5)
C6 0.0458(9) 0.0181(7) 0.0406(9) -0.0033(7) -0.0096(7) -0.0007(6)
C5 0.0364(8) 0.0276(7) 0.0234(7) 0.0048(6) -0.0019(6) -0.0009(6)

loop_
_atom_type_symbol
_atom_type_description
_atom_type_scat_dispersion_real
_atom_type_scat_dispersion_imag
_atom_type_scat_source
C C 0.0033 0.0016 'International Tables Vol C Tables 4.2.6.8 and 6.1.1.4'
H H 0.0000 0.0000 'International Tables Vol C Tables 4.2.6.8 and 6.1.1.4'
O O 0.0106 0.0060 'International Tables Vol C Tables 4.2.6.8 and 6.1.1.4'
S S 0.1246 0.1234 'International Tables Vol C Tables 4.2.6.8 and 6.1.1.4'

loop_
_geom_angle_atom_site_label_1
_geom_angle_atom_site_label_2
_geom_angle_atom_site_label_3
_geom_angle
_geom_angle_site_symmetry_1
_geom_angle_site_symmetry_3
_geom_angle_publ_flag
C3 O3 H3 109.5 . . ?
C5 S1 C1 96.58(7) . . ?
C4 O4 H4 109.5 . . ?
C6 O1 H1 109.5 . . ?
O2 C2 C1 110.59(12) . . ?
O2 C2 C3 106.36(11) . . ?
C1 C2 C3 109.95(11) . . ?
O2 C2 H2 110 . . ?
C1 C2 H2 110 . . ?
C3 C2 H2 110 . . ?
C2 O2 H2A 109.5 . . ?
O4 C4 C5 112.53(14) . . ?
O4 C4 C3 107.65(12) . . ?
C5 C4 C3 112.23(13) . . ?
O4 C4 H4A 108.1 . . ?
C5 C4 H4A 108.1 . . ?
C3 C4 H4A 108.1 . . ?
O3 C3 C4 108.83(12) . . ?
O3 C3 C2 108.97(11) . . ?
C4 C3 C2 114.14(11) . . ?
O3 C3 H3A 108.2 . . ?
C4 C3 H3A 108.2 . . ?
C2 C3 H3A 108.2 . . ?
C6 C1 C2 115.34(13) . . ?
C6 C1 S1 109.73(12) . . ?
C2 C1 S1 109.65(10) . . ?
C6 C1 H1A 107.3 . . ?
C2 C1 H1A 107.3 . . ?
S1 C1 H1A 107.3 . . ?
O1 C6 C1 115.03(15) . . ?
O1 C6 H6A 108.5 . . ?
C1 C6 H6A 108.5 . . ?
O1 C6 H6B 108.5 . . ?
C1 C6 H6B 108.5 . . ?
H6A C6 H6B 107.5 . . ?
C4 C5 S1 112.44(11) . . ?
C4 C5 H5A 109.1 . . ?
S1 C5 H5A 109.1 . . ?
C4 C5 H5B 109.1 . . ?
S1 C5 H5B 109.1 . . ?
H5A C5 H5B 107.8 . . ?

loop_
_geom_bond_atom_site_label_1
_geom_bond_atom_site_label_2
_geom_bond_distance
_geom_bond_site_symmetry_2
_geom_bond_publ_flag
O3 C3 1.4350(18) . ?
O3 H3 0.82 . ?
S1 C5 1.8055(17) . ?
S1 C1 1.8178(16) . ?
O4 C4 1.4308(19) . ?
O4 H4 0.82 . ?
O1 C6 1.413(3) . ?
O1 H1 0.82 . ?
C2 O2 1.4316(17) . ?
C2 C1 1.5295(19) . ?
C2 C3 1.5329(19) . ?
C2 H2 0.98 . ?
O2 H2A 0.82 . ?
C4 C5 1.516(2) . ?
C4 C3 1.525(2) . ?
C4 H4A 0.98 . ?
C3 H3A 0.98 . ?
C1 C6 1.529(2) . ?
C1 H1A 0.98 . ?
C6 H6A 0.97 . ?
C6 H6B 0.97 . ?
C5 H5A 0.97 . ?
C5 H5B 0.97 . ?

loop_
_cod_related_entry_id
_cod_related_entry_database
_cod_related_entry_code
1 ChemSpider 8505387
